data_4083145
loop_
_publ_author_name
'Magdesieva, Tatiana V.'
'Levitskiy, Oleg A.'
'Grishin, Yuri K.'
'Ambartsumyan, Asmik A.'
'Paseshnichenko, Ksenia A.'
'Kolotyrkina, Natalia G.'
'Kochetkov, Konstantin A.'

_publ_contact_author 'Dr Ksenia A. Paseshnichenko'
_publ_section_title
;
 Chiral Nickel(II) Binuclear Complexes: Targeted Diastereoselective
 Electrosynthesis
;
_journal_issue 18
_journal_name_full Organometallics
_journal_page_first 4639
_journal_paper_doi 10.1021/om500034x
_journal_volume 33
_journal_year 2014
_chemical_absolute_configuration rmad
_chemical_formula_moiety 'C54 H48 N6 Ni2 O6, 0.32(C3 H8 O), 0.27(C2 H6 O)'
_chemical_formula_sum 'C55.52 H52.24 N6 Ni2 O6.6'
_chemical_formula_weight 1026.49
_chemical_name_systematic
;
(2S,2'S)-bis-N-[alpha-{2-[1-benzyl(pyrrolidine-2-yl)
carbonylamino]phenyl}benzylidene]glycinato-(N,N,N,O) 
nickel
;
_space_group_crystal_system orthorhombic
_space_group_IT_number 19
_space_group_name_Hall 'P 2ac 2ab'
_space_group_name_H-M_alt 'P 21 21 21'
_symmetry_space_group_name_Hall 'P 2ac 2ab'
_symmetry_space_group_name_H-M 'P 21 21 21'
_atom_sites_solution_hydrogens geom
_atom_sites_solution_primary direct
_atom_sites_solution_secondary difmap
_audit_creation_method SHELXL-2013
_cell_angle_alpha 90
_cell_angle_beta 90
_cell_angle_gamma 90
_cell_formula_units_Z 8
_cell_length_a 14.0814(2)
_cell_length_b 18.7855(2)
_cell_length_c 37.6820(6)
_cell_measurement_reflns_used 3345
_cell_measurement_temperature 295(2)
_cell_measurement_theta_max 39.73
_cell_measurement_theta_min 8.13
_cell_volume 9967.9(2)
_computing_cell_refinement 'STOE X-AREA'
_computing_data_collection 'STOE X-AREA'
_computing_data_reduction 'STOE X-RED'
_computing_structure_refinement 'SHELXL-2013 (Sheldrick, 2013)'
_computing_structure_solution 'SHELXS97 (Sheldrick, 2008)'
_diffrn_ambient_temperature 295(2)
_diffrn_detector Pilatus100K
_diffrn_detector_area_resol_mean 5.81
_diffrn_detector_type STOE
_diffrn_measured_fraction_theta_full 0.970
_diffrn_measured_fraction_theta_max 0.998
_diffrn_measurement_details '2274 frames, detector distance 80 mm'
_diffrn_measurement_device_type 'Stoe STADI VARI'
_diffrn_measurement_method 'rotation method'
_diffrn_radiation_collimation 'focusing mirrors'
_diffrn_radiation_monochromator none
_diffrn_radiation_polarisn_norm 0
_diffrn_radiation_source 'microfocus sealed tube'
_diffrn_radiation_type CuK\a
_diffrn_radiation_wavelength 1.54186
_diffrn_reflns_av_R_equivalents 0.0842
_diffrn_reflns_av_unetI/netI 0.0688
_diffrn_reflns_Laue_measured_fraction_full 0.970
_diffrn_reflns_Laue_measured_fraction_max 0.998
_diffrn_reflns_limit_h_max 16
_diffrn_reflns_limit_h_min -16
_diffrn_reflns_limit_k_max 22
_diffrn_reflns_limit_k_min -22
_diffrn_reflns_limit_l_max 41
_diffrn_reflns_limit_l_min -44
_diffrn_reflns_number 56195
_diffrn_reflns_point_group_measured_fraction_full 0.959
_diffrn_reflns_point_group_measured_fraction_max 0.987
_diffrn_reflns_theta_full 67.686
_diffrn_reflns_theta_max 66.407
_diffrn_reflns_theta_min 3.322
_diffrn_source 'Cu GeniX 3D'
_diffrn_source_current 0.600
_diffrn_source_power 0.030
_diffrn_source_voltage 50
_exptl_absorpt_coefficient_mu 1.412
_exptl_absorpt_correction_T_max 0.961
_exptl_absorpt_correction_T_min 0.937
_exptl_absorpt_correction_type multi-scan
_exptl_absorpt_process_details '(Blessing, 1995)'
_exptl_crystal_colour red
_exptl_crystal_density_diffrn 1.368
_exptl_crystal_density_method 'not measured'
_exptl_crystal_description needle
_exptl_crystal_F_000 4289.3
_exptl_crystal_preparation 'crystallization from i-propanol/ethanol/acetonitrile mixture'
_exptl_crystal_size_max 0.18
_exptl_crystal_size_mid 0.04
_exptl_crystal_size_min 0.03
_refine_diff_density_max 0.515
_refine_diff_density_min -0.399
_refine_diff_density_rms 0.055
_refine_ls_abs_structure_details
;
 Flack x determined using 4371 quotients [(I+)-(I-)]/[(I+)+(I-)]
 (Parsons and Flack (2004), Acta Cryst. A60, s61).
;
_refine_ls_abs_structure_Flack 0.035(18)
_refine_ls_extinction_method none
_refine_ls_goodness_of_fit_ref 1.029
_refine_ls_hydrogen_treatment constr
_refine_ls_matrix_type full
_refine_ls_number_parameters 1305
_refine_ls_number_reflns 17306
_refine_ls_number_restraints 118
_refine_ls_restrained_S_all 1.032
_refine_ls_R_factor_all 0.0850
_refine_ls_R_factor_gt 0.0598
_refine_ls_shift/su_max 0.037
_refine_ls_shift/su_mean 0.001
_refine_ls_structure_factor_coef Fsqd
_refine_ls_weighting_details 'w=1/[\s^2^(Fo^2^)+(0.0810P)^2^+2.5407P] where P=(Fo^2^+2Fc^2^)/3'
_refine_ls_weighting_scheme calc
_refine_ls_wR_factor_gt 0.1478
_refine_ls_wR_factor_ref 0.1601
_reflns_Friedel_coverage 0.810
_reflns_number_gt 12373
_reflns_number_total 17306
_reflns_threshold_expression 'I > 2\s(I)'
_cod_data_source_file om500034x_si_001.cif
_cod_data_source_block ni_2
_cod_original_formula_sum 'C55.52 H52.24 N6 Ni2 O6.60'
_cod_database_code 4083145

loop_
_space_group_symop_operation_xyz
'x, y, z'
'-x+1/2, -y, z+1/2'
'x+1/2, -y+1/2, -z'
'-x, y+1/2, -z+1/2'

loop_
_atom_site_label
_atom_site_type_symbol
_atom_site_fract_x
_atom_site_fract_y
_atom_site_fract_z
_atom_site_U_iso_or_equiv
_atom_site_adp_type
_atom_site_occupancy
_atom_site_symmetry_multiplicity
_atom_site_calc_flag
_atom_site_refinement_flags_posn
_atom_site_refinement_flags_adp
_atom_site_refinement_flags_occupancy
_atom_site_disorder_assembly
_atom_site_disorder_group
Ni1 Ni 0.45468(8) 0.39434(6) 0.47641(3) 0.0562(3) Uani 1 1 d . . . . .
O1 O 0.5459(4) 0.3222(3) 0.47880(16) 0.0760(15) Uani 1 1 d . . . . .
C1 C 0.6298(6) 0.3424(4) 0.4772(2) 0.0628(19) Uani 1 1 d . . . . .
O11 O 0.7005(4) 0.3050(3) 0.47526(15) 0.0660(13) Uani 1 1 d . . . . .
C2 C 0.6440(5) 0.4233(3) 0.47818(18) 0.0506(15) Uani 1 1 d . . . . .
H2 H 0.6991 0.4381 0.4641 0.061 Uiso 1 1 calc R U . . .
N3 N 0.5535(4) 0.4523(3) 0.46354(16) 0.0530(13) Uani 1 1 d . . . . .
C4 C 0.5496(5) 0.5042(4) 0.44044(18) 0.0549(16) Uani 1 1 d . . . . .
C41 C 0.6379(5) 0.5334(4) 0.4245(2) 0.0578(18) Uani 1 1 d . . . . .
C42 C 0.6883(6) 0.4898(5) 0.4006(2) 0.077(2) Uani 1 1 d . . . . .
H42 H 0.6674 0.4438 0.3959 0.092 Uiso 1 1 calc R U . . .
C43 C 0.7692(8) 0.5159(7) 0.3842(3) 0.100(3) Uani 1 1 d . . . . .
H43 H 0.8038 0.4870 0.3689 0.120 Uiso 1 1 calc R U . . .
C44 C 0.7975(8) 0.5830(8) 0.3905(3) 0.109(4) Uani 1 1 d . . . . .
H44 H 0.8491 0.6010 0.3780 0.131 Uiso 1 1 calc R U . . .
C45 C 0.7519(8) 0.6266(6) 0.4152(3) 0.099(3) Uani 1 1 d . . . . .
H45 H 0.7755 0.6716 0.4205 0.118 Uiso 1 1 calc R U . . .
C46 C 0.6705(6) 0.6010(5) 0.4316(2) 0.070(2) Uani 1 1 d . . . . .
H46 H 0.6376 0.6298 0.4475 0.084 Uiso 1 1 calc R U . . .
C5 C 0.4594(5) 0.5330(4) 0.42845(19) 0.0550(17) Uani 1 1 d . . . . .
C6 C 0.3718(5) 0.5160(3) 0.44336(19) 0.0541(17) Uani 1 1 d . . . . .
C51 C 0.4596(7) 0.5816(4) 0.4000(2) 0.070(2) Uani 1 1 d . . . . .
H51 H 0.5169 0.5925 0.3889 0.085 Uiso 1 1 calc R U . . .
C52 C 0.3781(8) 0.6132(5) 0.3880(3) 0.083(3) Uani 1 1 d . . . . .
H52 H 0.3811 0.6456 0.3694 0.100 Uiso 1 1 calc R U . . .
C53 C 0.2945(8) 0.5983(5) 0.4028(3) 0.085(3) Uani 1 1 d . . . . .
H53 H 0.2398 0.6205 0.3945 0.102 Uiso 1 1 calc R U . . .
C54 C 0.2887(7) 0.5500(5) 0.4303(3) 0.075(2) Uani 1 1 d . . . . .
H54 H 0.2299 0.5396 0.4403 0.090 Uiso 1 1 calc R U . . .
N7 N 0.3631(4) 0.4622(3) 0.46964(16) 0.0559(14) Uani 1 1 d . . . . .
C8 C 0.2826(6) 0.4495(5) 0.4881(2) 0.070(2) Uani 1 1 d . . . . .
O8 O 0.2136(5) 0.4933(4) 0.49291(19) 0.103(2) Uani 1 1 d . . . . .
C9 C 0.2780(6) 0.3759(5) 0.5043(2) 0.078(2) Uani 1 1 d . . . . .
H9 H 0.2179 0.3533 0.4976 0.094 Uiso 1 1 calc R U . . .
N10 N 0.3569(5) 0.3314(3) 0.49225(18) 0.0690(17) Uani 1 1 d . . . . .
C91 C 0.2831(9) 0.3811(7) 0.5456(3) 0.112(4) Uani 1 1 d . . . . .
H91 H 0.2806 0.4303 0.5534 0.134 Uiso 1 1 calc R U . . .
H92 H 0.2316 0.3549 0.5566 0.134 Uiso 1 1 calc R U . . .
C93 C 0.3777(9) 0.3481(7) 0.5542(3) 0.109(4) Uani 1 1 d . . . . .
H93 H 0.3775 0.3277 0.5779 0.130 Uiso 1 1 calc R U . . .
H94 H 0.4284 0.3829 0.5526 0.130 Uiso 1 1 calc R U . . .
C95 C 0.3896(8) 0.2880(6) 0.5248(3) 0.105(4) Uani 1 1 d . . . . .
H95 H 0.4549 0.2722 0.5226 0.126 Uiso 1 1 calc R U . . .
H96 H 0.3487 0.2474 0.5293 0.126 Uiso 1 1 calc R U . . .
C11 C 0.3309(7) 0.2826(5) 0.4634(3) 0.089(3) Uani 1 1 d . . . . .
H11 H 0.2800 0.2520 0.4716 0.107 Uiso 1 1 calc R U . . .
H12 H 0.3851 0.2526 0.4581 0.107 Uiso 1 1 calc R U . . .
C21 C 0.2994(8) 0.3186(4) 0.4297(3) 0.082(3) Uani 1 1 d . . . . .
C22 C 0.3674(8) 0.3452(5) 0.4060(3) 0.096(3) Uani 1 1 d . . . . .
H22 H 0.4316 0.3376 0.4104 0.115 Uiso 1 1 calc R U . . .
C23 C 0.3393(15) 0.3830(6) 0.3757(3) 0.129(5) Uani 1 1 d . . . . .
H23 H 0.3851 0.3997 0.3600 0.154 Uiso 1 1 calc R U . . .
C24 C 0.2463(16) 0.3956(9) 0.3691(4) 0.138(6) Uani 1 1 d . . . . .
H24 H 0.2291 0.4223 0.3493 0.166 Uiso 1 1 calc R U . . .
C25 C 0.1765(15) 0.3694(8) 0.3914(4) 0.143(6) Uani 1 1 d . . . . .
H25 H 0.1125 0.3776 0.3868 0.172 Uiso 1 1 calc R U . . .
C26 C 0.2070(9) 0.3282(6) 0.4224(3) 0.098(3) Uani 1 1 d . . . . .
H26 H 0.1615 0.3084 0.4373 0.117 Uiso 1 1 calc R U . . .
Ni1A Ni 0.82912(9) 0.50676(7) 0.51328(4) 0.0631(3) Uani 1 1 d . . . . .
O1A O 0.8097(4) 0.4179(3) 0.53399(17) 0.0785(17) Uani 1 1 d . . . . .
C1A C 0.7222(6) 0.3993(5) 0.5377(2) 0.069(2) Uani 1 1 d . . . . .
O11A O 0.6901(4) 0.3520(3) 0.55580(15) 0.0761(16) Uani 1 1 d . . . . .
C2A C 0.6509(6) 0.4492(3) 0.5173(2) 0.0569(17) Uani 1 1 d . . . . .
H2A H 0.5887 0.4514 0.5289 0.068 Uiso 1 1 calc R U . . .
N3A N 0.7000(4) 0.5189(3) 0.51741(16) 0.0535(14) Uani 1 1 d . . . . .
C4A C 0.6569(6) 0.5776(4) 0.5264(2) 0.0644(19) Uani 1 1 d . . . . .
C41A C 0.5639(7) 0.5764(5) 0.5432(2) 0.071(2) Uani 1 1 d . . . . .
C42A C 0.5562(11) 0.5560(7) 0.5787(3) 0.109(4) Uani 1 1 d . . . . .
H42A H 0.6118 0.5472 0.5913 0.131 Uiso 1 1 calc R U . . .
C43A C 0.4743(11) 0.5486(8) 0.5955(3) 0.131(5) Uani 1 1 d . . . . .
H43A H 0.4730 0.5346 0.6192 0.157 Uiso 1 1 calc R U . . .
C44A C 0.3887(10) 0.5622(6) 0.5770(4) 0.109(4) Uani 1 1 d . . . . .
H44A H 0.3306 0.5585 0.5886 0.131 Uiso 1 1 calc R U . . .
C45A C 0.3923(7) 0.5813(6) 0.5411(4) 0.103(4) Uani 1 1 d . . . . .
H45A H 0.3364 0.5894 0.5286 0.124 Uiso 1 1 calc R U . . .
C46A C 0.4773(6) 0.5878(5) 0.5247(3) 0.081(2) Uani 1 1 d . . . . .
H46A H 0.4792 0.6000 0.5008 0.097 Uiso 1 1 calc R U . . .
C5A C 0.7046(6) 0.6479(4) 0.5224(3) 0.073(2) Uani 1 1 d . . . . .
C6A C 0.7946(7) 0.6564(4) 0.5062(3) 0.078(2) Uani 1 1 d . . . . .
C51A C 0.6577(8) 0.7054(5) 0.5342(3) 0.093(3) Uani 1 1 d . . . . .
H51A H 0.5979 0.6981 0.5441 0.112 Uiso 1 1 calc R U . . .
C52A C 0.6903(8) 0.7732(5) 0.5330(4) 0.115(4) Uani 1 1 d . . . . .
H52A H 0.6560 0.8112 0.5422 0.137 Uiso 1 1 calc R U . . .
C53A C 0.7800(11) 0.7821(6) 0.5169(5) 0.152(6) Uani 1 1 d . . . . .
H53A H 0.8057 0.8276 0.5154 0.182 Uiso 1 1 calc R U . . .
C54A C 0.8300(8) 0.7263(5) 0.5034(4) 0.114(4) Uani 1 1 d . . . . .
H54A H 0.8879 0.7344 0.4922 0.137 Uiso 1 1 calc R U . . .
N7A N 0.8508(5) 0.5971(4) 0.4966(2) 0.0734(18) Uani 1 1 d . . . . .
C8A C 0.9341(6) 0.6034(5) 0.4759(3) 0.086(3) Uani 1 1 d . . . . .
O8A O 0.9558(6) 0.6529(4) 0.4573(2) 0.108(2) Uani 1 1 d . . . . .
C9A C 0.9960(6) 0.5355(5) 0.4778(2) 0.076(2) Uani 1 1 d . . . . .
H9A H 1.0625 0.5493 0.4813 0.091 Uiso 1 1 calc R U . . .
N10A N 0.9639(4) 0.4907(3) 0.50914(19) 0.0682(17) Uani 1 1 d . . . . .
C91A C 0.9895(10) 0.4852(7) 0.4455(3) 0.112(4) Uani 1 1 d . . . . .
H91A H 0.9448 0.5036 0.4282 0.135 Uiso 1 1 calc R U . . .
H92A H 1.0511 0.4801 0.4343 0.135 Uiso 1 1 calc R U . . .
C93A C 0.9569(8) 0.4166(6) 0.4593(3) 0.108(4) Uani 1 1 d . . . . .
H93A H 0.9845 0.3777 0.4459 0.129 Uiso 1 1 calc R U . . .
H94A H 0.8883 0.4132 0.4580 0.129 Uiso 1 1 calc R U . . .
C95A C 0.9892(7) 0.4147(5) 0.4965(3) 0.087(3) Uani 1 1 d . . . . .
H95A H 1.0569 0.4059 0.4980 0.105 Uiso 1 1 calc R U . . .
H96A H 0.9554 0.3788 0.5100 0.105 Uiso 1 1 calc R U . . .
C11A C 1.0148(7) 0.5063(6) 0.5425(3) 0.088(3) Uani 1 1 d D . . . .
H111 H 1.0803 0.4910 0.5401 0.105 Uiso 1 1 calc R U . A 1
H112 H 0.9863 0.4791 0.5616 0.105 Uiso 1 1 calc R U . A 1
C21A C 1.0126(7) 0.5862(6) 0.5521(3) 0.051(3) Uani 0.596(8) 1 d D U P B 1
C22A C 0.9380(9) 0.6175(8) 0.5706(3) 0.076(4) Uani 0.596(8) 1 d D U P B 1
H22A H 0.8886 0.5884 0.5782 0.092 Uiso 0.596(8) 1 calc R U P B 1
C23A C 0.9328(11) 0.6893(7) 0.5785(4) 0.070(4) Uani 0.596(8) 1 d D U P B 1
H23A H 0.8849 0.7083 0.5926 0.084 Uiso 0.596(8) 1 calc R U P B 1
C24A C 1.0012(14) 0.7293(9) 0.5645(4) 0.127(9) Uani 0.596(8) 1 d D U P B 1
H24A H 0.9955 0.7783 0.5669 0.153 Uiso 0.596(8) 1 calc R U P B 1
C25A C 1.0790(11) 0.7044(6) 0.5469(4) 0.070(4) Uani 0.596(8) 1 d D U P B 1
H25A H 1.1273 0.7344 0.5392 0.083 Uiso 0.596(8) 1 calc R U P B 1
C26A C 1.0814(11) 0.6324(6) 0.5413(4) 0.077(4) Uani 0.596(8) 1 d D U P B 1
H26A H 1.1335 0.6137 0.5293 0.092 Uiso 0.596(8) 1 calc R U P B 1
C21D C 0.9662(18) 0.4657(13) 0.5766(6) 0.20(3) Uani 0.404(8) 1 d D U P B 2
C22D C 0.964(2) 0.3937(12) 0.5870(7) 0.22(3) Uani 0.404(8) 1 d D U P B 2
H22D H 1.0099 0.3658 0.5761 0.260 Uiso 0.404(8) 1 calc R U P B 2
C23D C 0.908(2) 0.3569(14) 0.6098(7) 0.118(12) Uani 0.404(8) 1 d D U P B 2
H23D H 0.9078 0.3079 0.6133 0.142 Uiso 0.404(8) 1 calc R U P B 2
C24D C 0.851(2) 0.4046(18) 0.6263(7) 0.118(12) Uani 0.404(8) 1 d D U P B 2
H24D H 0.8181 0.3851 0.6453 0.142 Uiso 0.404(8) 1 calc R U P B 2
C25D C 0.832(2) 0.474(2) 0.6214(6) 0.153(17) Uani 0.404(8) 1 d D U P B 2
H25D H 0.7889 0.5016 0.6340 0.184 Uiso 0.404(8) 1 calc R U P B 2
C26D C 0.8901(16) 0.4971(15) 0.5940(7) 0.130(13) Uani 0.404(8) 1 d D U P B 2
H26D H 0.8751 0.5423 0.5856 0.156 Uiso 0.404(8) 1 calc R U P B 2
Ni1B Ni 0.85418(8) 0.28435(7) 0.25855(3) 0.0581(3) Uani 1 1 d . . . . .
O1B O 0.8426(4) 0.2309(3) 0.21693(14) 0.0739(16) Uani 1 1 d . . . . .
C1B C 0.7590(6) 0.2199(6) 0.2069(2) 0.079(2) Uani 1 1 d . . . . .
O11B O 0.7349(5) 0.1757(4) 0.18388(17) 0.095(2) Uani 1 1 d . . . . .
C2B C 0.6806(5) 0.2626(4) 0.22706(18) 0.0567(18) Uani 1 1 d . . . . .
H2B H 0.6208 0.2361 0.2285 0.068 Uiso 1 1 calc R U . . .
N3B N 0.7228(4) 0.2748(3) 0.26234(15) 0.0538(14) Uani 1 1 d . . . . .
C4B C 0.6744(5) 0.2720(4) 0.29113(19) 0.0510(16) Uani 1 1 d . . . . .
C41B C 0.5713(5) 0.2495(4) 0.29136(19) 0.0562(17) Uani 1 1 d . . . . .
C42B C 0.5006(6) 0.2948(5) 0.3018(2) 0.068(2) Uani 1 1 d . . . . .
H42B H 0.5147 0.3418 0.3076 0.082 Uiso 1 1 calc R U . . .
C43B C 0.4067(6) 0.2700(5) 0.3037(2) 0.076(2) Uani 1 1 d . . . . .
H43B H 0.3583 0.3006 0.3107 0.091 Uiso 1 1 calc R U . . .
C44B C 0.3859(6) 0.1995(5) 0.2952(3) 0.080(3) Uani 1 1 d . . . . .
H44B H 0.3235 0.1833 0.2957 0.096 Uiso 1 1 calc R U . . .
C45B C 0.4579(7) 0.1544(5) 0.2859(3) 0.086(3) Uani 1 1 d . . . . .
H45B H 0.4443 0.1066 0.2818 0.104 Uiso 1 1 calc R U . . .
C46B C 0.5508(6) 0.1781(5) 0.2825(2) 0.071(2) Uani 1 1 d . . . . .
H46B H 0.5983 0.1477 0.2746 0.085 Uiso 1 1 calc R U . . .
C5B C 0.7199(5) 0.2851(4) 0.32597(19) 0.0552(17) Uani 1 1 d . . . . .
C6B C 0.8090(6) 0.3147(4) 0.3308(2) 0.062(2) Uani 1 1 d . . . . .
C51B C 0.6640(7) 0.2676(4) 0.3565(2) 0.072(2) Uani 1 1 d . . . . .
H51B H 0.6037 0.2485 0.3533 0.086 Uiso 1 1 calc R U . . .
C52B C 0.6970(7) 0.2783(5) 0.3903(2) 0.078(2) Uani 1 1 d . . . . .
H52B H 0.6610 0.2646 0.4099 0.094 Uiso 1 1 calc R U . . .
C53B C 0.7814(7) 0.3088(5) 0.3947(2) 0.077(2) Uani 1 1 d . . . . .
H53B H 0.8022 0.3184 0.4176 0.093 Uiso 1 1 calc R U . . .
C54B C 0.8402(7) 0.3268(4) 0.3661(2) 0.076(2) Uani 1 1 d . . . . .
H54B H 0.8997 0.3467 0.3703 0.091 Uiso 1 1 calc R U . . .
N7B N 0.8698(4) 0.3284(3) 0.30193(16) 0.0595(15) Uani 1 1 d . . . . .
C8B C 0.9491(6) 0.3692(4) 0.3045(3) 0.074(2) Uani 1 1 d . . . . .
O8B O 0.9673(5) 0.4132(3) 0.32771(18) 0.093(2) Uani 1 1 d . . . . .
C9B C 1.0178(6) 0.3599(5) 0.2735(3) 0.077(2) Uani 1 1 d . . . . .
H9B H 1.0810 0.3494 0.2830 0.093 Uiso 1 1 calc R U . . .
N10B N 0.9868(4) 0.2991(4) 0.25146(18) 0.0661(16) Uani 1 1 d . . . . .
C91B C 1.0249(7) 0.4265(5) 0.2493(3) 0.089(3) Uani 1 1 d . . . . .
H91B H 0.9919 0.4668 0.2596 0.107 Uiso 1 1 calc R U . . .
H92B H 1.0906 0.4394 0.2449 0.107 Uiso 1 1 calc R U . . .
C93B C 0.9769(9) 0.4015(7) 0.2159(4) 0.115(4) Uani 1 1 d . . . . .
H93B H 0.9998 0.4273 0.1953 0.138 Uiso 1 1 calc R U . . .
H94B H 0.9085 0.4066 0.2175 0.138 Uiso 1 1 calc R U . . .
C95B C 1.0056(7) 0.3239(6) 0.2144(3) 0.091(3) Uani 1 1 d . . . . .
H95B H 0.9674 0.2978 0.1974 0.109 Uiso 1 1 calc R U . . .
H96B H 1.0721 0.3187 0.2083 0.109 Uiso 1 1 calc R U . . .
C11B C 1.0450(6) 0.2317(4) 0.2576(2) 0.071(2) Uani 1 1 d . . . . .
H11B H 1.0206 0.1944 0.2424 0.085 Uiso 1 1 calc R U . . .
H12B H 1.1102 0.2408 0.2506 0.085 Uiso 1 1 calc R U . . .
C21B C 1.0446(6) 0.2053(4) 0.2953(2) 0.068(2) Uani 1 1 d . . . . .
C22B C 1.1177(6) 0.2248(5) 0.3175(3) 0.083(3) Uani 1 1 d . . . . .
H22B H 1.1639 0.2558 0.3091 0.099 Uiso 1 1 calc R U . . .
C23B C 1.1247(8) 0.1991(6) 0.3526(3) 0.102(3) Uani 1 1 d . . . . .
H23B H 1.1762 0.2101 0.3670 0.122 Uiso 1 1 calc R U . . .
C24B C 1.0514(11) 0.1569(6) 0.3643(3) 0.117(4) Uani 1 1 d . . . . .
H24B H 1.0527 0.1398 0.3875 0.140 Uiso 1 1 calc R U . . .
C25B C 0.9770(10) 0.1397(7) 0.3430(4) 0.117(4) Uani 1 1 d . . . . .
H25B H 0.9287 0.1107 0.3515 0.140 Uiso 1 1 calc R U . . .
C26B C 0.9731(8) 0.1650(6) 0.3088(3) 0.099(3) Uani 1 1 d . . . . .
H26B H 0.9208 0.1544 0.2947 0.119 Uiso 1 1 calc R U . . .
Ni1C Ni 0.47790(8) 0.33236(7) 0.19468(3) 0.0605(3) Uani 1 1 d . . . . .
O1C O 0.5644(4) 0.3086(4) 0.15966(14) 0.0848(19) Uani 1 1 d . . . . .
C1C C 0.6531(7) 0.3229(7) 0.1674(2) 0.091(3) Uani 1 1 d . . . . .
O11C O 0.7215(5) 0.3237(5) 0.14699(17) 0.114(3) Uani 1 1 d . . . . .
C2C C 0.6683(5) 0.3351(5) 0.20724(18) 0.0627(19) Uani 1 1 d . . . . .
H2C H 0.7227 0.3665 0.2115 0.075 Uiso 1 1 calc R U . . .
N3C N 0.5796(5) 0.3682(4) 0.21937(16) 0.0629(16) Uani 1 1 d . . . . .
C4C C 0.5803(5) 0.4256(4) 0.23952(19) 0.0544(17) Uani 1 1 d . . . . .
C41C C 0.6693(6) 0.4637(4) 0.2471(2) 0.066(2) Uani 1 1 d . . . . .
C42C C 0.7075(7) 0.5051(4) 0.2190(2) 0.079(2) Uani 1 1 d . . . . .
H42C H 0.6768 0.5051 0.1972 0.094 Uiso 1 1 calc R U . . .
C43C C 0.7853(7) 0.5437(5) 0.2229(3) 0.091(3) Uani 1 1 d . . . . .
H43C H 0.8110 0.5676 0.2035 0.110 Uiso 1 1 calc R U . . .
C44C C 0.8290(7) 0.5485(5) 0.2565(4) 0.098(3) Uani 1 1 d . . . . .
H44C H 0.8800 0.5791 0.2602 0.118 Uiso 1 1 calc R U . . .
C45C C 0.7947(6) 0.5074(5) 0.2836(3) 0.082(3) Uani 1 1 d . . . . .
H45C H 0.8274 0.5063 0.3050 0.098 Uiso 1 1 calc R U . . .
C46C C 0.7135(6) 0.4675(4) 0.2800(2) 0.069(2) Uani 1 1 d . . . . .
H46C H 0.6883 0.4434 0.2994 0.083 Uiso 1 1 calc R U . . .
C5C C 0.4905(5) 0.4520(4) 0.25446(19) 0.0553(17) Uani 1 1 d . . . . .
C6C C 0.3980(5) 0.4209(4) 0.2494(2) 0.0606(19) Uani 1 1 d . . . . .
C51C C 0.4945(7) 0.5124(5) 0.2759(2) 0.076(2) Uani 1 1 d . . . . .
H51C H 0.5539 0.5324 0.2799 0.091 Uiso 1 1 calc R U . . .
C52C C 0.4166(6) 0.5452(4) 0.2918(3) 0.075(2) Uani 1 1 d . . . . .
H52C H 0.4230 0.5865 0.3052 0.090 Uiso 1 1 calc R U . . .
C53C C 0.3293(7) 0.5133(5) 0.2866(3) 0.079(2) Uani 1 1 d . . . . .
H53C H 0.2753 0.5327 0.2970 0.095 Uiso 1 1 calc R U . . .
C54C C 0.3221(6) 0.4538(4) 0.2664(2) 0.069(2) Uani 1 1 d . . . . .
H54C H 0.2622 0.4335 0.2637 0.082 Uiso 1 1 calc R U . . .
N7C N 0.3884(4) 0.3627(3) 0.22699(15) 0.0567(15) Uani 1 1 d . . . . .
C8C C 0.3048(5) 0.3258(4) 0.2253(2) 0.064(2) Uani 1 1 d . . . . .
O8C O 0.2392(4) 0.3256(3) 0.24703(16) 0.0770(16) Uani 1 1 d . . . . .
C9C C 0.2948(6) 0.2777(5) 0.1930(2) 0.072(2) Uani 1 1 d . . . . .
H9C H 0.2344 0.2882 0.1811 0.087 Uiso 1 1 calc R U . . .
N10C N 0.3749(4) 0.2924(3) 0.16761(16) 0.0588(15) Uani 1 1 d . . . . .
C91C C 0.2992(7) 0.1982(4) 0.2011(3) 0.084(3) Uani 1 1 d . . . . .
H91C H 0.3031 0.1901 0.2265 0.101 Uiso 1 1 calc R U . . .
H92C H 0.2434 0.1740 0.1920 0.101 Uiso 1 1 calc R U . . .
C93C C 0.3878(8) 0.1721(5) 0.1827(3) 0.099(3) Uani 1 1 d . . . . .
H93C H 0.3806 0.1230 0.1751 0.119 Uiso 1 1 calc R U . . .
H94C H 0.4425 0.1756 0.1982 0.119 Uiso 1 1 calc R U . . .
C95C C 0.3983(8) 0.2214(5) 0.1509(3) 0.091(3) Uani 1 1 d . . . . .
H95C H 0.4624 0.2206 0.1415 0.109 Uiso 1 1 calc R U . . .
H96C H 0.3538 0.2094 0.1322 0.109 Uiso 1 1 calc R U . . .
C11C C 0.3474(7) 0.3429(4) 0.1382(2) 0.075(2) Uani 1 1 d . . . . .
H11C H 0.2920 0.3238 0.1262 0.090 Uiso 1 1 calc R U . . .
H12C H 0.3987 0.3444 0.1211 0.090 Uiso 1 1 calc R U . . .
C21C C 0.3254(6) 0.4186(5) 0.1499(2) 0.076(2) Uani 1 1 d . . . . .
C22C C 0.3946(11) 0.4692(8) 0.1468(3) 0.117(4) Uani 1 1 d . . . . .
H22C H 0.4549 0.4575 0.1386 0.141 Uiso 1 1 calc R U . . .
C23C C 0.3727(13) 0.5369(8) 0.1560(5) 0.149(6) Uani 1 1 d . . . . .
H23C H 0.4180 0.5724 0.1529 0.179 Uiso 1 1 calc R U . . .
C24C C 0.2867(13) 0.5550(8) 0.1698(5) 0.150(6) Uani 1 1 d . . . . .
H24C H 0.2749 0.6019 0.1764 0.180 Uiso 1 1 calc R U . . .
C25C C 0.2185(10) 0.5054(6) 0.1739(4) 0.115(4) Uani 1 1 d . . . . .
H25C H 0.1605 0.5169 0.1842 0.138 Uiso 1 1 calc R U . . .
C26C C 0.2371(8) 0.4366(6) 0.1622(3) 0.098(3) Uani 1 1 d . . . . .
H26C H 0.1893 0.4025 0.1629 0.117 Uiso 1 1 calc R U . . .
O101 O 0.5250(17) 0.8430(12) 0.6101(7) 0.241(9) Uiso 0.649(15) 1 d D U P . .
H101 H 0.5037 0.8444 0.5900 0.361 Uiso 0.649(15) 1 d R U P . .
C101 C 0.4274(19) 0.7455(17) 0.6294(11) 0.241(9) Uiso 0.649(15) 1 d D U P . .
H10A H 0.3805 0.7747 0.6181 0.361 Uiso 0.649(15) 1 calc R U P . .
H10B H 0.4145 0.7431 0.6544 0.361 Uiso 0.649(15) 1 calc R U P . .
H10C H 0.4255 0.6984 0.6195 0.361 Uiso 0.649(15) 1 calc R U P . .
C102 C 0.5186(16) 0.7753(15) 0.6240(12) 0.241(9) Uiso 0.649(15) 1 d D U P . .
H102 H 0.5180 0.7948 0.6481 0.289 Uiso 0.649(15) 1 calc R U P . .
C103 C 0.6041(19) 0.7398(16) 0.6311(11) 0.241(9) Uiso 0.649(15) 1 d D U P . .
H10D H 0.6560 0.7660 0.6209 0.361 Uiso 0.649(15) 1 calc R U P . .
H10E H 0.6021 0.6929 0.6210 0.361 Uiso 0.649(15) 1 calc R U P . .
H10F H 0.6129 0.7362 0.6563 0.361 Uiso 0.649(15) 1 calc R U P . .
C203 C 0.444(3) 0.407(2) 0.7931(10) 0.244(13) Uiso 0.548(19) 1 d D U P . .
H20A H 0.3788 0.4200 0.7913 0.365 Uiso 0.548(19) 1 d R U P . .
H20B H 0.4495 0.3556 0.7921 0.365 Uiso 0.548(19) 1 d R U P . .
H20C H 0.4793 0.4272 0.7738 0.365 Uiso 0.548(19) 1 d R U P . .
C202 C 0.483(2) 0.432(3) 0.8263(11) 0.244(13) Uiso 0.548(19) 1 d D U P . .
H20D H 0.5063 0.3914 0.8399 0.292 Uiso 0.548(19) 1 calc R U P . .
H20E H 0.5354 0.4634 0.8218 0.292 Uiso 0.548(19) 1 calc R U P . .
O201 O 0.412(2) 0.4679(17) 0.8463(8) 0.244(13) Uiso 0.548(19) 1 d D U P . .
H201 H 0.4308 0.5090 0.8504 0.365 Uiso 0.548(19) 1 d R U P . .

loop_
_atom_site_aniso_label
_atom_site_aniso_U_11
_atom_site_aniso_U_22
_atom_site_aniso_U_33
_atom_site_aniso_U_23
_atom_site_aniso_U_13
_atom_site_aniso_U_12
Ni1 0.0473(6) 0.0453(6) 0.0760(8) 0.0101(5) 0.0007(6) -0.0042(5)
O1 0.071(4) 0.049(3) 0.108(4) 0.011(3) 0.002(3) 0.000(3)
C1 0.073(5) 0.056(4) 0.060(4) 0.005(4) 0.015(4) -0.006(4)
O11 0.068(3) 0.050(3) 0.079(3) -0.005(2) 0.008(3) 0.025(3)
C2 0.044(4) 0.050(4) 0.057(4) 0.018(3) 0.001(3) -0.003(3)
N3 0.049(3) 0.042(3) 0.068(3) -0.001(3) 0.006(3) -0.005(3)
C4 0.059(4) 0.048(4) 0.058(4) 0.004(3) 0.007(3) 0.006(3)
C41 0.051(4) 0.054(4) 0.068(4) 0.011(3) -0.011(3) -0.002(3)
C42 0.077(6) 0.082(6) 0.073(5) 0.015(4) 0.010(4) -0.002(5)
C43 0.095(8) 0.109(9) 0.096(7) 0.041(6) 0.029(6) -0.003(6)
C44 0.071(7) 0.134(11) 0.123(10) 0.066(8) 0.004(6) -0.017(7)
C45 0.087(7) 0.094(7) 0.115(8) 0.038(7) -0.019(6) -0.030(6)
C46 0.062(5) 0.068(5) 0.079(5) 0.017(4) -0.007(4) -0.013(4)
C5 0.056(4) 0.046(4) 0.063(4) 0.005(3) -0.003(3) 0.001(3)
C6 0.060(4) 0.042(4) 0.060(4) 0.004(3) -0.010(3) 0.013(3)
C51 0.079(6) 0.059(4) 0.074(5) 0.015(4) -0.013(4) 0.011(4)
C52 0.101(8) 0.071(6) 0.078(6) 0.009(4) -0.018(5) 0.024(5)
C53 0.095(7) 0.061(5) 0.098(7) 0.001(5) -0.032(6) 0.016(5)
C54 0.063(5) 0.069(5) 0.094(6) -0.009(5) -0.006(4) 0.022(4)
N7 0.047(3) 0.054(3) 0.066(4) 0.002(3) 0.002(3) -0.001(3)
C8 0.049(4) 0.083(6) 0.078(5) 0.001(4) -0.004(4) -0.011(4)
O8 0.068(4) 0.137(6) 0.104(5) -0.015(4) 0.015(4) 0.033(4)
C9 0.057(5) 0.096(7) 0.083(6) -0.009(5) 0.009(4) -0.014(5)
N10 0.065(4) 0.056(4) 0.086(4) 0.019(3) -0.008(3) -0.004(3)
C91 0.113(9) 0.142(10) 0.080(6) 0.023(7) 0.003(6) -0.046(8)
C93 0.120(10) 0.113(9) 0.092(7) 0.013(7) -0.007(7) -0.060(8)
C95 0.091(7) 0.098(7) 0.126(9) 0.058(7) -0.011(6) -0.021(6)
C11 0.076(6) 0.086(6) 0.106(7) 0.006(6) 0.004(5) -0.017(5)
C21 0.113(8) 0.043(4) 0.090(6) -0.005(4) -0.004(6) -0.023(5)
C22 0.105(8) 0.084(7) 0.099(7) -0.015(6) 0.020(6) -0.035(6)
C23 0.234(19) 0.070(7) 0.082(7) -0.001(6) -0.005(10) -0.029(10)
C24 0.204(19) 0.108(10) 0.102(10) -0.002(8) -0.001(12) 0.033(12)
C25 0.194(17) 0.116(10) 0.119(10) -0.038(8) -0.054(11) 0.056(11)
C26 0.119(9) 0.094(7) 0.081(6) 0.002(5) -0.017(6) 0.004(7)
Ni1A 0.0481(7) 0.0602(7) 0.0810(8) 0.0011(6) -0.0097(6) 0.0022(6)
O1A 0.068(4) 0.065(3) 0.103(4) 0.033(3) 0.010(3) 0.023(3)
C1A 0.072(6) 0.062(5) 0.073(5) 0.007(4) -0.001(4) 0.017(4)
O11A 0.085(4) 0.066(3) 0.077(3) 0.024(3) 0.008(3) 0.019(3)
C2A 0.058(4) 0.041(3) 0.072(4) 0.004(3) -0.010(4) 0.010(3)
N3A 0.040(3) 0.055(3) 0.065(3) 0.005(3) -0.008(3) 0.009(3)
C4A 0.062(5) 0.065(5) 0.066(4) -0.003(4) -0.006(4) -0.006(4)
C41A 0.079(6) 0.068(5) 0.067(5) -0.014(4) 0.002(4) 0.018(4)
C42A 0.134(11) 0.117(9) 0.077(7) 0.000(6) -0.007(7) -0.003(8)
C43A 0.131(12) 0.177(14) 0.085(8) 0.010(8) 0.036(8) 0.030(10)
C44A 0.110(10) 0.093(8) 0.124(10) -0.013(7) 0.057(8) -0.011(7)
C45A 0.062(6) 0.111(8) 0.136(10) -0.035(7) 0.010(6) 0.026(5)
C46A 0.062(5) 0.092(6) 0.089(6) -0.008(5) 0.011(5) 0.003(5)
C5A 0.077(6) 0.041(4) 0.102(6) -0.015(4) -0.005(5) 0.000(4)
C6A 0.082(6) 0.048(5) 0.104(6) -0.017(4) -0.003(5) -0.015(4)
C51A 0.097(7) 0.064(6) 0.118(8) -0.010(5) 0.000(6) -0.001(5)
C52A 0.092(8) 0.064(6) 0.188(12) -0.035(7) 0.007(8) 0.011(5)
C53A 0.151(12) 0.052(6) 0.253(19) -0.049(9) 0.049(12) -0.029(7)
C54A 0.080(7) 0.068(6) 0.193(12) -0.013(7) 0.015(8) -0.029(5)
N7A 0.053(4) 0.066(4) 0.101(5) 0.003(3) 0.007(4) -0.021(3)
C8A 0.050(5) 0.078(6) 0.129(8) -0.027(6) 0.004(5) 0.006(4)
O8A 0.101(5) 0.077(4) 0.146(6) 0.015(4) 0.011(5) -0.023(4)
C9A 0.065(5) 0.077(5) 0.087(6) -0.007(5) -0.008(4) -0.014(4)
N10A 0.050(4) 0.062(4) 0.093(4) 0.002(3) -0.008(3) 0.008(3)
C91A 0.129(10) 0.121(9) 0.087(7) -0.005(7) -0.011(7) 0.002(8)
C93A 0.075(7) 0.111(9) 0.137(10) -0.052(7) 0.009(7) -0.015(6)
C95A 0.057(5) 0.070(6) 0.135(9) -0.021(5) 0.005(5) 0.007(4)
C11A 0.054(5) 0.115(8) 0.093(6) 0.001(6) -0.024(5) -0.016(5)
C21A 0.036(6) 0.063(7) 0.054(6) 0.000(5) -0.016(5) -0.001(5)
C22A 0.048(8) 0.116(13) 0.065(8) -0.010(8) -0.013(6) 0.014(8)
C23A 0.079(10) 0.072(9) 0.057(7) -0.008(7) 0.003(7) 0.019(7)
C24A 0.23(3) 0.065(11) 0.086(12) -0.016(9) -0.060(16) 0.021(15)
C25A 0.082(10) 0.046(7) 0.080(9) -0.004(6) 0.002(7) 0.005(7)
C26A 0.098(11) 0.062(8) 0.071(8) -0.014(6) -0.027(8) -0.029(8)
C21D 0.19(4) 0.20(4) 0.21(4) -0.16(3) -0.14(3) 0.17(3)
C22D 0.37(7) 0.14(3) 0.14(3) -0.07(3) -0.15(4) 0.15(4)
C23D 0.20(4) 0.09(2) 0.060(15) 0.029(14) -0.002(18) -0.01(2)
C24D 0.13(3) 0.16(3) 0.066(16) 0.016(19) -0.022(17) -0.07(3)
C25D 0.16(3) 0.27(5) 0.038(12) 0.03(2) -0.011(15) -0.07(3)
C26D 0.12(2) 0.12(2) 0.15(3) 0.02(2) -0.06(2) -0.05(2)
Ni1B 0.0422(6) 0.0651(7) 0.0668(7) -0.0111(6) -0.0051(5) -0.0033(6)
O1B 0.050(3) 0.091(4) 0.081(3) -0.041(3) -0.012(3) 0.002(3)
C1B 0.057(5) 0.108(7) 0.071(5) 0.004(5) 0.007(4) -0.003(5)
O11B 0.082(4) 0.121(5) 0.082(4) -0.050(4) 0.003(3) -0.009(4)
C2B 0.033(3) 0.084(5) 0.053(4) -0.019(4) 0.004(3) -0.012(3)
N3B 0.028(3) 0.074(4) 0.059(3) -0.003(3) -0.006(2) 0.014(3)
C4B 0.033(3) 0.052(4) 0.068(4) -0.007(3) -0.003(3) 0.001(3)
C41B 0.052(4) 0.064(5) 0.052(4) 0.003(3) 0.000(3) -0.003(3)
C42B 0.071(5) 0.070(5) 0.063(4) -0.003(4) -0.005(4) 0.011(4)
C43B 0.051(5) 0.095(7) 0.081(6) 0.006(5) 0.008(4) -0.001(4)
C44B 0.046(5) 0.094(7) 0.101(7) -0.003(5) 0.002(4) -0.021(4)
C45B 0.071(6) 0.082(6) 0.106(7) -0.029(5) 0.022(5) -0.023(5)
C46B 0.061(5) 0.071(5) 0.081(5) -0.005(4) 0.020(4) -0.007(4)
C5B 0.059(4) 0.045(4) 0.062(4) -0.004(3) -0.004(3) 0.003(3)
C6B 0.068(5) 0.054(4) 0.065(4) -0.016(3) -0.013(4) 0.012(4)
C51B 0.075(6) 0.074(5) 0.068(5) 0.008(4) -0.010(4) -0.004(4)
C52B 0.082(6) 0.078(6) 0.074(5) -0.012(4) -0.018(4) 0.007(5)
C53B 0.099(7) 0.078(6) 0.054(4) -0.006(4) -0.020(5) 0.002(5)
C54B 0.076(6) 0.062(5) 0.090(6) -0.003(4) -0.037(5) 0.007(4)
N7B 0.056(4) 0.060(3) 0.062(3) -0.016(3) -0.015(3) -0.010(3)
C8B 0.059(5) 0.064(5) 0.098(6) 0.001(5) -0.012(5) -0.001(4)
O8B 0.090(5) 0.081(4) 0.108(5) -0.030(4) -0.027(4) -0.019(4)
C9B 0.037(4) 0.088(6) 0.107(7) 0.005(5) -0.009(4) -0.018(4)
N10B 0.052(4) 0.074(4) 0.072(4) -0.007(3) -0.006(3) -0.002(3)
C91B 0.067(6) 0.067(5) 0.134(9) 0.005(6) 0.002(6) -0.009(5)
C93B 0.082(7) 0.121(10) 0.143(10) 0.006(8) 0.029(7) -0.016(7)
C95B 0.059(5) 0.111(8) 0.102(7) 0.006(6) -0.002(5) -0.014(5)
C11B 0.056(5) 0.060(5) 0.096(6) -0.014(4) -0.002(4) 0.016(4)
C21B 0.049(4) 0.066(5) 0.090(6) -0.004(4) 0.001(4) 0.005(4)
C22B 0.055(5) 0.075(6) 0.119(8) 0.000(5) -0.019(5) -0.001(4)
C23B 0.089(8) 0.090(7) 0.126(9) -0.009(7) -0.030(7) 0.004(6)
C24B 0.161(13) 0.083(7) 0.107(8) 0.009(6) -0.025(9) 0.018(8)
C25B 0.107(9) 0.114(9) 0.129(10) 0.020(8) -0.024(8) -0.005(7)
C26B 0.102(8) 0.104(7) 0.091(6) 0.020(6) -0.022(6) -0.049(7)
Ni1C 0.0430(7) 0.0807(8) 0.0578(7) -0.0070(6) -0.0045(5) 0.0001(6)
O1C 0.046(3) 0.153(6) 0.056(3) -0.017(3) 0.003(2) -0.004(3)
C1C 0.067(6) 0.141(9) 0.065(5) -0.012(5) 0.006(5) -0.004(6)
O11C 0.060(4) 0.217(9) 0.066(4) -0.004(5) 0.008(3) -0.011(5)
C2C 0.046(4) 0.093(6) 0.049(4) -0.001(4) 0.001(3) 0.005(4)
N3C 0.063(4) 0.070(4) 0.056(3) 0.007(3) -0.010(3) -0.013(3)
C4C 0.049(4) 0.056(4) 0.059(4) 0.013(4) 0.005(3) -0.011(3)
C41C 0.060(5) 0.059(4) 0.078(5) 0.012(4) -0.003(4) -0.002(4)
C42C 0.085(6) 0.064(5) 0.087(6) 0.024(4) -0.008(5) -0.020(5)
C43C 0.061(6) 0.075(6) 0.138(9) 0.010(6) 0.003(6) -0.021(5)
C44C 0.055(5) 0.067(6) 0.172(11) -0.008(7) -0.016(7) -0.015(4)
C45C 0.062(5) 0.060(5) 0.124(8) -0.003(5) -0.021(5) -0.013(4)
C46C 0.049(4) 0.073(5) 0.085(6) 0.007(4) -0.009(4) -0.012(4)
C5C 0.051(4) 0.053(4) 0.061(4) 0.005(3) -0.005(3) -0.017(3)
C6C 0.054(4) 0.059(4) 0.068(5) 0.001(4) 0.000(3) -0.014(3)
C51C 0.082(6) 0.073(5) 0.074(5) -0.003(4) -0.002(4) -0.019(5)
C52C 0.074(6) 0.047(4) 0.104(7) -0.013(4) 0.016(5) -0.003(4)
C53C 0.076(6) 0.065(5) 0.097(6) -0.009(5) 0.016(5) 0.005(5)
C54C 0.044(4) 0.070(5) 0.091(6) -0.011(4) 0.006(4) -0.013(4)
N7C 0.042(3) 0.072(4) 0.056(3) -0.002(3) 0.001(3) -0.005(3)
C8C 0.044(4) 0.069(5) 0.078(5) 0.001(4) -0.017(4) -0.003(4)
O8C 0.047(3) 0.091(4) 0.093(4) -0.009(3) 0.014(3) -0.016(3)
C9C 0.058(5) 0.078(5) 0.082(5) -0.003(4) -0.010(4) -0.007(4)
N10C 0.049(3) 0.060(4) 0.067(4) -0.005(3) -0.019(3) 0.004(3)
C91C 0.083(6) 0.055(5) 0.115(7) -0.013(5) -0.002(5) 0.016(4)
C93C 0.123(9) 0.054(5) 0.120(8) -0.005(5) -0.046(7) -0.001(5)
C95C 0.091(7) 0.071(6) 0.112(7) -0.044(6) -0.020(6) 0.021(5)
C11C 0.088(6) 0.070(5) 0.066(5) 0.004(4) -0.024(4) 0.008(5)
C21C 0.060(5) 0.083(6) 0.083(5) 0.000(4) -0.015(4) -0.006(5)
C22C 0.129(11) 0.109(10) 0.114(9) -0.012(7) -0.016(8) -0.027(8)
C23C 0.143(14) 0.098(11) 0.207(17) 0.023(11) -0.041(13) -0.028(10)
C24C 0.118(11) 0.091(9) 0.24(2) -0.024(10) -0.045(13) 0.002(9)
C25C 0.128(10) 0.078(7) 0.139(10) 0.009(7) -0.026(8) 0.005(7)
C26C 0.083(7) 0.082(7) 0.128(9) -0.008(6) -0.021(6) 0.020(5)

loop_
_atom_type_symbol
_atom_type_description
_atom_type_scat_dispersion_real
_atom_type_scat_dispersion_imag
_atom_type_scat_source
C C 0.0181 0.0091 'International Tables Vol C Tables 4.2.6.8 and 6.1.1.4'
H H 0.0000 0.0000 'International Tables Vol C Tables 4.2.6.8 and 6.1.1.4'
N N 0.0311 0.0180 'International Tables Vol C Tables 4.2.6.8 and 6.1.1.4'
O O 0.0492 0.0322 'International Tables Vol C Tables 4.2.6.8 and 6.1.1.4'
Ni Ni -3.0029 0.5091 'International Tables Vol C Tables 4.2.6.8 and 6.1.1.4'

loop_
_geom_angle_atom_site_label_1
_geom_angle_atom_site_label_2
_geom_angle_atom_site_label_3
_geom_angle
N7 Ni1 N3 94.9(3)
N7 Ni1 O1 174.4(3)
N3 Ni1 O1 85.5(3)
N7 Ni1 N10 88.1(3)
N3 Ni1 N10 176.2(3)
O1 Ni1 N10 91.8(3)
C1 O1 Ni1 115.5(5)
O11 C1 O1 127.1(7)
O11 C1 C2 117.7(7)
O1 C1 C2 115.2(7)
N3 C2 C1 104.0(6)
N3 C2 C2A 106.9(6)
C1 C2 C2A 109.9(5)
N3 C2 H2 111.9
C1 C2 H2 111.9
C2A C2 H2 111.9
C4 N3 C2 123.7(6)
C4 N3 Ni1 125.9(5)
C2 N3 Ni1 109.5(4)
N3 C4 C5 121.5(6)
N3 C4 C41 120.5(6)
C5 C4 C41 118.0(6)
C46 C41 C42 119.5(8)
C46 C41 C4 122.7(7)
C42 C41 C4 117.8(7)
C43 C42 C41 119.6(10)
C43 C42 H42 120.2
C41 C42 H42 120.2
C44 C43 C42 119.8(12)
C44 C43 H43 120.1
C42 C43 H43 120.1
C43 C44 C45 122.1(10)
C43 C44 H44 118.9
C45 C44 H44 118.9
C46 C45 C44 118.2(10)
C46 C45 H45 120.9
C44 C45 H45 120.9
C41 C46 C45 120.6(10)
C41 C46 H46 119.7
C45 C46 H46 119.7
C6 C5 C51 117.2(7)
C6 C5 C4 124.3(6)
C51 C5 C4 118.5(7)
C5 C6 C54 119.1(7)
C5 C6 N7 121.4(6)
C54 C6 N7 119.4(7)
C52 C51 C5 122.0(9)
C52 C51 H51 119.0
C5 C51 H51 119.0
C53 C52 C51 120.9(9)
C53 C52 H52 119.5
C51 C52 H52 119.6
C52 C53 C54 120.3(9)
C52 C53 H53 119.9
C54 C53 H53 119.9
C53 C54 C6 120.4(9)
C53 C54 H54 119.8
C6 C54 H54 119.8
C8 N7 C6 123.8(6)
C8 N7 Ni1 113.4(5)
C6 N7 Ni1 122.1(5)
O8 C8 N7 126.4(8)
O8 C8 C9 119.6(8)
N7 C8 C9 113.9(7)
N10 C9 C8 111.3(7)
N10 C9 C91 108.1(9)
C8 C9 C91 110.2(9)
N10 C9 H9 109.1
C8 C9 H9 109.1
C91 C9 H9 109.1
C9 N10 C11 113.4(7)
C9 N10 C95 106.3(8)
C11 N10 C95 109.5(7)
C9 N10 Ni1 106.9(5)
C11 N10 Ni1 109.6(6)
C95 N10 Ni1 111.2(5)
C93 C91 C9 103.3(10)
C93 C91 H91 111.1
C9 C91 H91 111.1
C93 C91 H92 111.1
C9 C91 H92 111.1
H91 C91 H92 109.1
C91 C93 C95 103.6(9)
C91 C93 H93 111.0
C95 C93 H93 111.0
C91 C93 H94 111.1
C95 C93 H94 111.0
H93 C93 H94 109.0
N10 C95 C93 98.5(8)
N10 C95 H95 112.1
C93 C95 H95 112.1
N10 C95 H96 112.1
C93 C95 H96 112.1
H95 C95 H96 109.7
N10 C11 C21 114.7(8)
N10 C11 H11 108.6
C21 C11 H11 108.6
N10 C11 H12 108.6
C21 C11 H12 108.6
H11 C11 H12 107.6
C26 C21 C22 119.0(10)
C26 C21 C11 121.2(9)
C22 C21 C11 119.8(10)
C23 C22 C21 120.4(13)
C23 C22 H22 119.8
C21 C22 H22 119.8
C24 C23 C22 120.8(16)
C24 C23 H23 119.6
C22 C23 H23 119.6
C23 C24 C25 120.9(16)
C23 C24 H24 119.5
C25 C24 H24 119.5
C24 C25 C26 117.6(16)
C24 C25 H25 121.2
C26 C25 H25 121.2
C21 C26 C25 121.2(14)
C21 C26 H26 119.4
C25 C26 H26 119.4
N7A Ni1A N3A 94.5(3)
N7A Ni1A O1A 175.2(3)
N3A Ni1A O1A 86.0(3)
N7A Ni1A N10A 87.4(3)
N3A Ni1A N10A 178.1(3)
O1A Ni1A N10A 92.2(3)
C1A O1A Ni1A 115.4(5)
O11A C1A O1A 128.2(8)
O11A C1A C2A 118.4(8)
O1A C1A C2A 113.3(7)
N3A C2A C2 108.0(6)
N3A C2A C1A 103.2(6)
C2 C2A C1A 108.4(6)
N3A C2A H2A 112.3
C2 C2A H2A 112.3
C1A C2A H2A 112.3
C4A N3A C2A 122.1(6)
C4A N3A Ni1A 125.9(5)
C2A N3A Ni1A 110.6(4)
N3A C4A C41A 121.2(7)
N3A C4A C5A 121.0(7)
C41A C4A C5A 117.6(7)
C42A C41A C46A 116.4(10)
C42A C41A C4A 119.5(9)
C46A C41A C4A 123.7(8)
C43A C42A C41A 123.7(13)
C43A C42A H42A 118.1
C41A C42A H42A 118.1
C42A C43A C44A 119.1(12)
C42A C43A H43A 120.4
C44A C43A H43A 120.4
C45A C44A C43A 119.5(10)
C45A C44A H44A 120.3
C43A C44A H44A 120.2
C46A C45A C44A 119.7(11)
C46A C45A H45A 120.2
C44A C45A H45A 120.1
C45A C46A C41A 121.5(10)
C45A C46A H46A 119.3
C41A C46A H46A 119.3
C51A C5A C6A 119.5(8)
C51A C5A C4A 117.3(9)
C6A C5A C4A 123.1(7)
C54A C6A N7A 121.1(9)
C54A C6A C5A 117.0(9)
N7A C6A C5A 121.6(7)
C5A C51A C52A 125.4(11)
C5A C51A H51A 117.3
C52A C51A H51A 117.3
C51A C52A C53A 115.4(10)
C51A C52A H52A 122.3
C53A C52A H52A 122.3
C54A C53A C52A 122.2(10)
C54A C53A H53A 118.9
C52A C53A H53A 118.9
C53A C54A C6A 120.4(11)
C53A C54A H54A 119.8
C6A C54A H54A 119.8
C6A N7A C8A 122.7(7)
C6A N7A Ni1A 123.3(6)
C8A N7A Ni1A 113.8(6)
O8A C8A N7A 126.6(9)
O8A C8A C9A 121.4(9)
N7A C8A C9A 111.9(9)
N10A C9A C91A 104.8(7)
N10A C9A C8A 109.0(8)
C91A C9A C8A 115.8(8)
N10A C9A H9A 109.0
C91A C9A H9A 109.0
C8A C9A H9A 109.0
C11A N10A C9A 114.0(7)
C11A N10A C95A 109.5(7)
C9A N10A C95A 101.7(7)
C11A N10A Ni1A 112.2(6)
C9A N10A Ni1A 105.6(5)
C95A N10A Ni1A 113.4(5)
C93A C91A C9A 106.1(9)
C93A C91A H91A 110.5
C9A C91A H91A 110.5
C93A C91A H92A 110.5
C9A C91A H92A 110.5
H91A C91A H92A 108.7
C91A C93A C95A 105.3(9)
C91A C93A H93A 110.7
C95A C93A H93A 110.7
C91A C93A H94A 110.7
C95A C93A H94A 110.7
H93A C93A H94A 108.8
C93A C95A N10A 101.5(8)
C93A C95A H95A 111.5
N10A C95A H95A 111.5
C93A C95A H96A 111.5
N10A C95A H96A 111.5
H95A C95A H96A 109.3
N10A C11A C21A 112.5(8)
N10A C11A C21D 111.8(11)
N10A C11A H111 109.1
C21A C11A H111 109.1
N10A C11A H112 109.1
C21A C11A H112 109.1
H111 C11A H112 107.8
C26A C21A C22A 114.7(12)
C26A C21A C11A 122.2(10)
C22A C21A C11A 123.0(10)
C23A C22A C21A 124.1(14)
C23A C22A H22A 118.0
C21A C22A H22A 118.0
C24A C23A C22A 115.2(14)
C24A C23A H23A 122.4
C22A C23A H23A 122.4
C23A C24A C25A 125.6(15)
C23A C24A H24A 117.2
C25A C24A H24A 117.2
C24A C25A C26A 115.7(14)
C24A C25A H25A 122.2
C26A C25A H25A 122.2
C21A C26A C25A 124.4(15)
C21A C26A H26A 117.8
C25A C26A H26A 117.8
C26D C21D C22D 105(2)
C26D C21D C11A 119.6(18)
C22D C21D C11A 132(2)
C23D C22D C21D 133(2)
C23D C22D H22D 113.6
C21D C22D H22D 113.6
C24D C23D C22D 107(2)
C24D C23D H23D 126.4
C22D C23D H23D 126.4
C23D C24D C25D 134(2)
C23D C24D H24D 112.9
C25D C24D H24D 112.8
C24D C25D C26D 107(2)
C24D C25D H25D 126.6
C26D C25D H25D 126.6
C25D C26D C21D 132(2)
C25D C26D H26D 113.8
C21D C26D H26D 113.8
N7B Ni1B N3B 95.4(3)
N7B Ni1B O1B 173.9(3)
N3B Ni1B O1B 85.8(2)
N7B Ni1B N10B 86.7(3)
N3B Ni1B N10B 175.3(3)
O1B Ni1B N10B 92.6(3)
C1B O1B Ni1B 115.0(6)
O11B C1B O1B 125.0(9)
O11B C1B C2B 119.2(7)
O1B C1B C2B 115.6(8)
N3B C2B C1B 103.5(6)
N3B C2B C2C 109.8(6)
C1B C2B C2C 107.0(6)
N3B C2B H2B 112.0
C1B C2B H2B 112.0
C2C C2B H2B 112.0
C4B N3B C2B 122.8(5)
C4B N3B Ni1B 126.6(5)
C2B N3B Ni1B 110.3(4)
N3B C4B C5B 120.9(6)
N3B C4B C41B 121.8(6)
C5B C4B C41B 117.2(6)
C42B C41B C46B 120.7(7)
C42B C41B C4B 121.8(7)
C46B C41B C4B 117.5(7)
C41B C42B C43B 119.5(8)
C41B C42B H42B 120.2
C43B C42B H42B 120.2
C44B C43B C42B 120.1(8)
C44B C43B H43B 119.9
C42B C43B H43B 119.9
C45B C44B C43B 119.5(8)
C45B C44B H44B 120.3
C43B C44B H44B 120.3
C44B C45B C46B 121.6(8)
C44B C45B H45B 119.2
C46B C45B H45B 119.2
C45B C46B C41B 118.5(8)
C45B C46B H46B 120.8
C41B C46B H46B 120.8
C6B C5B C51B 119.0(7)
C6B C5B C4B 125.0(7)
C51B C5B C4B 115.9(7)
C5B C6B N7B 121.6(6)
C5B C6B C54B 117.8(8)
N7B C6B C54B 120.4(7)
C52B C51B C5B 121.8(9)
C52B C51B H51B 119.1
C5B C51B H51B 119.1
C53B C52B C51B 118.7(9)
C53B C52B H52B 120.6
C51B C52B H52B 120.7
C52B C53B C54B 122.7(8)
C52B C53B H53B 118.7
C54B C53B H53B 118.7
C53B C54B C6B 119.9(8)
C53B C54B H54B 120.1
C6B C54B H54B 120.1
C8B N7B C6B 123.3(6)
C8B N7B Ni1B 114.4(6)
C6B N7B Ni1B 122.0(5)
O8B C8B N7B 126.9(9)
O8B C8B C9B 119.2(8)
N7B C8B C9B 113.8(7)
N10B C9B C8B 109.4(6)
N10B C9B C91B 108.1(8)
C8B C9B C91B 113.5(8)
N10B C9B H9B 108.6
C8B C9B H9B 108.6
C91B C9B H9B 108.6
C9B N10B C95B 103.4(7)
C9B N10B C11B 113.4(6)
C95B N10B C11B 107.8(7)
C9B N10B Ni1B 108.8(5)
C95B N10B Ni1B 110.4(5)
C11B N10B Ni1B 112.6(5)
C93B C91B C9B 102.2(8)
C93B C91B H91B 111.3
C9B C91B H91B 111.3
C93B C91B H92B 111.3
C9B C91B H92B 111.3
H91B C91B H92B 109.2
C91B C93B C95B 102.2(10)
C91B C93B H93B 111.3
C95B C93B H93B 111.3
C91B C93B H94B 111.3
C95B C93B H94B 111.3
H93B C93B H94B 109.2
N10B C95B C93B 102.6(9)
N10B C95B H95B 111.2
C93B C95B H95B 111.2
N10B C95B H96B 111.2
C93B C95B H96B 111.2
H95B C95B H96B 109.2
C21B C11B N10B 114.5(6)
C21B C11B H11B 108.6
N10B C11B H11B 108.6
C21B C11B H12B 108.6
N10B C11B H12B 108.6
H11B C11B H12B 107.6
C26B C21B C22B 118.4(9)
C26B C21B C11B 122.7(8)
C22B C21B C11B 118.8(8)
C21B C22B C23B 122.1(10)
C21B C22B H22B 119.0
C23B C22B H22B 119.0
C24B C23B C22B 116.4(10)
C24B C23B H23B 121.8
C22B C23B H23B 121.8
C25B C24B C23B 121.7(12)
C25B C24B H24B 119.1
C23B C24B H24B 119.1
C24B C25B C26B 120.2(13)
C24B C25B H25B 119.9
C26B C25B H25B 119.9
C21B C26B C25B 120.9(10)
C21B C26B H26B 119.5
C25B C26B H26B 119.5
N3C Ni1C N7C 94.9(3)
N3C Ni1C O1C 86.3(3)
N7C Ni1C O1C 174.8(3)
N3C Ni1C N10C 177.6(3)
N7C Ni1C N10C 87.4(3)
O1C Ni1C N10C 91.4(3)
C1C O1C Ni1C 114.9(5)
O11C C1C O1C 127.6(8)
O11C C1C C2C 120.0(8)
O1C C1C C2C 112.3(7)
N3C C2C C1C 104.5(6)
N3C C2C C2B 108.3(6)
C1C C2C C2B 110.6(7)
N3C C2C H2C 111.1
C1C C2C H2C 111.1
C2B C2C H2C 111.1
C4C N3C C2C 121.3(6)
C4C N3C Ni1C 126.7(6)
C2C N3C Ni1C 110.5(5)
N3C C4C C5C 119.4(6)
N3C C4C C41C 121.0(7)
C5C C4C C41C 119.6(7)
C46C C41C C42C 117.9(8)
C46C C41C C4C 125.3(7)
C42C C41C C4C 116.5(7)
C43C C42C C41C 122.3(9)
C43C C42C H42C 118.9
C41C C42C H42C 118.9
C42C C43C C44C 119.7(10)
C42C C43C H43C 120.2
C44C C43C H43C 120.2
C45C C44C C43C 118.6(8)
C45C C44C H44C 120.7
C43C C44C H44C 120.7
C44C C45C C46C 122.0(9)
C44C C45C H45C 119.0
C46C C45C H45C 119.0
C45C C46C C41C 119.2(9)
C45C C46C H46C 120.4
C41C C46C H46C 120.4
C51C C5C C6C 116.3(7)
C51C C5C C4C 117.6(7)
C6C C5C C4C 126.1(6)
N7C C6C C54C 123.7(7)
N7C C6C C5C 119.2(7)
C54C C6C C5C 117.0(7)
C52C C51C C5C 125.2(8)
C52C C51C H51C 117.4
C5C C51C H51C 117.4
C53C C52C C51C 116.6(8)
C53C C52C H52C 121.7
C51C C52C H52C 121.7
C54C C53C C52C 120.3(8)
C54C C53C H53C 119.8
C52C C53C H53C 119.8
C53C C54C C6C 124.5(8)
C53C C54C H54C 117.8
C6C C54C H54C 117.8
C8C N7C C6C 120.8(6)
C8C N7C Ni1C 113.6(5)
C6C N7C Ni1C 125.4(5)
O8C C8C N7C 127.9(7)
O8C C8C C9C 117.4(7)
N7C C8C C9C 114.7(7)
N10C C9C C8C 109.2(6)
N10C C9C C91C 106.1(7)
C8C C9C C91C 114.7(8)
N10C C9C H9C 108.9
C8C C9C H9C 108.9
C91C C9C H9C 108.9
C9C N10C C11C 112.9(6)
C9C N10C C95C 105.4(7)
C11C N10C C95C 107.7(7)
C9C N10C Ni1C 107.5(5)
C11C N10C Ni1C 109.8(5)
C95C N10C Ni1C 113.6(5)
C93C C91C C9C 105.0(8)
C93C C91C H91C 110.8
C9C C91C H91C 110.7
C93C C91C H92C 110.7
C9C C91C H92C 110.7
H91C C91C H92C 108.8
C91C C93C C95C 104.1(8)
C91C C93C H93C 110.9
C95C C93C H93C 110.9
C91C C93C H94C 110.9
C95C C93C H94C 110.9
H93C C93C H94C 109.0
N10C C95C C93C 100.8(8)
N10C C95C H95C 111.6
C93C C95C H95C 111.6
N10C C95C H96C 111.6
C93C C95C H96C 111.6
H95C C95C H96C 109.4
N10C C11C C21C 115.3(7)
N10C C11C H11C 108.5
C21C C11C H11C 108.5
N10C C11C H12C 108.4
C21C C11C H12C 108.4
H11C C11C H12C 107.5
C22C C21C C26C 120.3(11)
C22C C21C C11C 118.7(10)
C26C C21C C11C 120.9(9)
C23C C22C C21C 118.0(15)
C23C C22C H22C 121.0
C21C C22C H22C 121.0
C22C C23C C24C 122.3(15)
C22C C23C H23C 118.8
C24C C23C H23C 118.8
C25C C24C C23C 120.4(14)
C25C C24C H24C 119.8
C23C C24C H24C 119.8
C24C C25C C26C 118.2(14)
C24C C25C H25C 120.9
C26C C25C H25C 120.9
C21C C26C C25C 120.5(12)
C21C C26C H26C 119.7
C25C C26C H26C 119.7
C102 O101 H101 110.8
C102 C101 H10A 109.7
C102 C101 H10B 108.5
H10A C101 H10B 109.5
C102 C101 H10C 110.2
H10A C101 H10C 109.5
H10B C101 H10C 109.5
O101 C102 C103 117.0(12)
O101 C102 C101 118.7(12)
C103 C102 C101 124.3(13)
O101 C102 H102 89.7
C103 C102 H102 89.6
C101 C102 H102 89.7
C102 C103 H10D 109.7
C102 C103 H10E 110.3
H10D C103 H10E 109.5
C102 C103 H10F 108.5
H10D C103 H10F 109.5
H10E C103 H10F 109.5
C202 C203 H20A 109.5
C202 C203 H20B 109.3
H20A C203 H20B 109.5
C202 C203 H20C 109.5
H20A C203 H20C 109.5
H20B C203 H20C 109.5
O201 C202 C203 110.8(15)
O201 C202 H20D 109.5
C203 C202 H20D 109.5
O201 C202 H20E 109.5
C203 C202 H20E 109.5
H20D C202 H20E 108.1
C202 O201 H201 108.9

loop_
_geom_bond_atom_site_label_1
_geom_bond_atom_site_label_2
_geom_bond_distance
Ni1 N7 1.831(6)
Ni1 N3 1.832(6)
Ni1 O1 1.869(5)
Ni1 N10 1.910(7)
O1 C1 1.242(9)
C1 O11 1.221(9)
C1 C2 1.533(10)
C2 N3 1.491(9)
C2 C2A 1.556(10)
C2 H2 0.9800
N3 C4 1.309(9)
C4 C5 1.452(10)
C4 C41 1.486(10)
C41 C46 1.376(11)
C41 C42 1.410(12)
C42 C43 1.385(13)
C42 H42 0.9300
C43 C44 1.344(17)
C43 H43 0.9300
C44 C45 1.396(17)
C44 H44 0.9300
C45 C46 1.389(13)
C45 H45 0.9300
C46 H46 0.9300
C5 C6 1.393(11)
C5 C51 1.409(10)
C6 C54 1.422(11)
C6 N7 1.421(9)
C51 C52 1.369(12)
C51 H51 0.9300
C52 C53 1.331(14)
C52 H52 0.9300
C53 C54 1.380(13)
C53 H53 0.9300
C54 H54 0.9300
N7 C8 1.350(10)
C8 O8 1.287(10)
C8 C9 1.513(13)
C9 N10 1.464(11)
C9 C91 1.559(14)
C9 H9 0.9800
N10 C11 1.468(12)
N10 C95 1.544(11)
C91 C93 1.505(17)
C91 H91 0.9700
C91 H92 0.9700
C93 C95 1.590(17)
C93 H93 0.9700
C93 H94 0.9700
C95 H95 0.9700
C95 H96 0.9700
C11 C21 1.505(14)
C11 H11 0.9700
C11 H12 0.9700
C21 C26 1.343(15)
C21 C22 1.401(13)
C22 C23 1.402(17)
C22 H22 0.9300
C23 C24 1.35(2)
C23 H23 0.9300
C24 C25 1.38(2)
C24 H24 0.9300
C25 C26 1.468(17)
C25 H25 0.9300
C26 H26 0.9300
Ni1A N7A 1.835(7)
Ni1A N3A 1.839(6)
Ni1A O1A 1.862(5)
Ni1A N10A 1.928(6)
O1A C1A 1.289(10)
C1A O11A 1.208(10)
C1A C2A 1.573(10)
C2A N3A 1.480(9)
C2A H2A 0.9800
N3A C4A 1.305(10)
C4A C41A 1.455(12)
C4A C5A 1.489(11)
C41A C42A 1.396(14)
C41A C46A 1.421(12)
C42A C43A 1.323(18)
C42A H42A 0.9300
C43A C44A 1.416(18)
C43A H43A 0.9300
C44A C45A 1.401(17)
C44A H44A 0.9300
C45A C46A 1.353(14)
C45A H45A 0.9300
C46A H46A 0.9300
C5A C51A 1.342(12)
C5A C6A 1.416(13)
C6A C54A 1.408(13)
C6A N7A 1.412(11)
C51A C52A 1.353(14)
C51A H51A 0.9300
C52A C53A 1.412(17)
C52A H52A 0.9300
C53A C54A 1.361(16)
C53A H53A 0.9300
C54A H54A 0.9300
N7A C8A 1.415(12)
C8A O8A 1.203(12)
C8A C9A 1.546(13)
C9A N10A 1.519(11)
C9A C91A 1.545(14)
C9A H9A 0.9800
N10A C11A 1.476(11)
N10A C95A 1.547(11)
C91A C93A 1.463(16)
C91A H91A 0.9700
C91A H92A 0.9700
C93A C95A 1.472(16)
C93A H93A 0.9700
C93A H94A 0.9700
C95A H95A 0.9700
C95A H96A 0.9700
C11A C21A 1.545(16)
C11A C21D 1.64(2)
C11A H111 0.9700
C11A H112 0.9700
C21A C26A 1.363(14)
C21A C22A 1.391(14)
C22A C23A 1.382(15)
C22A H22A 0.9300
C23A C24A 1.331(16)
C23A H23A 0.9300
C24A C25A 1.362(16)
C24A H24A 0.9300
C25A C26A 1.370(15)
C25A H25A 0.9300
C26A H26A 0.9300
C21D C26D 1.39(2)
C21D C22D 1.41(2)
C22D C23D 1.36(2)
C22D H22D 0.9300
C23D C24D 1.35(2)
C23D H23D 0.9300
C24D C25D 1.35(2)
C24D H24D 0.9300
C25D C26D 1.38(2)
C25D H25D 0.9300
C26D H26D 0.9300
Ni1B N7B 1.846(6)
Ni1B N3B 1.864(5)
Ni1B O1B 1.870(5)
Ni1B N10B 1.907(6)
O1B C1B 1.254(10)
C1B O11B 1.248(11)
C1B C2B 1.562(12)
C2B N3B 1.474(8)
C2B C2C 1.564(11)
C2B H2B 0.9800
N3B C4B 1.283(9)
C4B C5B 1.481(10)
C4B C41B 1.511(10)
C41B C42B 1.368(11)
C41B C46B 1.413(11)
C42B C43B 1.405(11)
C42B H42B 0.9300
C43B C44B 1.394(13)
C43B H43B 0.9300
C44B C45B 1.367(13)
C44B H44B 0.9300
C45B C46B 1.388(12)
C45B H45B 0.9300
C46B H46B 0.9300
C5B C6B 1.385(11)
C5B C51B 1.432(11)
C6B N7B 1.407(10)
C6B C54B 1.421(11)
C51B C52B 1.371(11)
C51B H51B 0.9300
C52B C53B 1.329(13)
C52B H52B 0.9300
C53B C54B 1.399(13)
C53B H53B 0.9300
C54B H54B 0.9300
N7B C8B 1.357(10)
C8B O8B 1.232(10)
C8B C9B 1.525(13)
C9B N10B 1.478(11)
C9B C91B 1.552(13)
C9B H9B 0.9800
N10B C95B 1.494(12)
N10B C11B 1.526(10)
C91B C93B 1.502(16)
C91B H91B 0.9700
C91B H92B 0.9700
C93B C95B 1.513(16)
C93B H93B 0.9700
C93B H94B 0.9700
C95B H95B 0.9700
C95B H96B 0.9700
C11B C21B 1.505(12)
C11B H11B 0.9700
C11B H12B 0.9700
C21B C26B 1.358(12)
C21B C22B 1.374(12)
C22B C23B 1.412(15)
C22B H22B 0.9300
C23B C24B 1.374(17)
C23B H23B 0.9300
C24B C25B 1.359(17)
C24B H24B 0.9300
C25B C26B 1.374(15)
C25B H25B 0.9300
C26B H26B 0.9300
Ni1C N3C 1.836(6)
Ni1C N7C 1.843(6)
Ni1C O1C 1.851(5)
Ni1C N10C 1.925(6)
O1C C1C 1.310(11)
C1C O11C 1.231(11)
C1C C2C 1.535(11)
C2C N3C 1.468(10)
C2C H2C 0.9800
N3C C4C 1.318(10)
C4C C5C 1.470(10)
C4C C41C 1.472(10)
C41C C46C 1.391(11)
C41C C42C 1.417(11)
C42C C43C 1.322(13)
C42C H42C 0.9300
C43C C44C 1.412(15)
C43C H43C 0.9300
C44C C45C 1.368(15)
C44C H44C 0.9300
C45C C46C 1.373(11)
C45C H45C 0.9300
C46C H46C 0.9300
C5C C51C 1.393(11)
C5C C6C 1.441(10)
C6C N7C 1.388(10)
C6C C54C 1.390(11)
C51C C52C 1.393(12)
C51C H51C 0.9300
C52C C53C 1.380(13)
C52C H52C 0.9300
C53C C54C 1.356(11)
C53C H53C 0.9300
C54C H54C 0.9300
N7C C8C 1.368(10)
C8C O8C 1.235(9)
C8C C9C 1.523(12)
C9C N10C 1.504(11)
C9C C91C 1.525(12)
C9C H9C 0.9800
N10C C11C 1.508(10)
N10C C95C 1.511(10)
C91C C93C 1.510(15)
C91C H91C 0.9700
C91C H92C 0.9700
C93C C95C 1.522(15)
C93C H93C 0.9700
C93C H94C 0.9700
C95C H95C 0.9700
C95C H96C 0.9700
C11C C21C 1.521(12)
C11C H11C 0.9700
C11C H12C 0.9700
C21C C22C 1.366(15)
C21C C26C 1.370(14)
C22C C23C 1.35(2)
C22C H22C 0.9300
C23C C24C 1.36(2)
C23C H23C 0.9300
C24C C25C 1.347(19)
C24C H24C 0.9300
C25C C26C 1.389(15)
C25C H25C 0.9300
C26C H26C 0.9300
O101 C102 1.379(12)
O101 H101 0.8176
C101 C102 1.415(12)
C101 H10A 0.9600
C101 H10B 0.9600
C101 H10C 0.9600
C102 C103 1.403(12)
C102 H102 0.9800
C103 H10D 0.9600
C103 H10E 0.9600
C103 H10F 0.9600
C203 C202 1.442(14)
C203 H20A 0.9600
C203 H20B 0.9600
C203 H20C 0.9600
C202 O201 1.421(14)
C202 H20D 0.9700
C202 H20E 0.9700
O201 H201 0.8313

loop_
_geom_torsion_atom_site_label_1
_geom_torsion_atom_site_label_2
_geom_torsion_atom_site_label_3
_geom_torsion_atom_site_label_4
_geom_torsion
N3 Ni1 O1 C1 11.3(6)
N10 Ni1 O1 C1 -166.0(6)
Ni1 O1 C1 O11 -173.3(6)
Ni1 O1 C1 C2 7.1(9)
O11 C1 C2 N3 154.0(6)
O1 C1 C2 N3 -26.4(9)
O11 C1 C2 C2A -91.9(8)
O1 C1 C2 C2A 87.7(8)
C1 C2 N3 C4 -136.3(7)
C2A C2 N3 C4 107.4(7)
C1 C2 N3 Ni1 33.5(6)
C2A C2 N3 Ni1 -82.7(5)
N7 Ni1 N3 C4 -31.0(6)
O1 Ni1 N3 C4 143.4(6)
N7 Ni1 N3 C2 159.4(5)
O1 Ni1 N3 C2 -26.2(5)
C2 N3 C4 C5 -176.7(6)
Ni1 N3 C4 C5 15.2(10)
C2 N3 C4 C41 6.0(10)
Ni1 N3 C4 C41 -162.2(5)
N3 C4 C41 C46 -112.0(8)
C5 C4 C41 C46 70.6(10)
N3 C4 C41 C42 69.7(9)
C5 C4 C41 C42 -107.8(8)
C46 C41 C42 C43 -0.8(12)
C4 C41 C42 C43 177.6(8)
C41 C42 C43 C44 -1.7(15)
C42 C43 C44 C45 4.7(17)
C43 C44 C45 C46 -5.0(16)
C42 C41 C46 C45 0.4(12)
C4 C41 C46 C45 -178.0(8)
C44 C45 C46 C41 2.4(14)
N3 C4 C5 C6 9.2(11)
C41 C4 C5 C6 -173.4(7)
N3 C4 C5 C51 -171.1(7)
C41 C4 C5 C51 6.3(10)
C51 C5 C6 C54 -2.4(11)
C4 C5 C6 C54 177.4(7)
C51 C5 C6 N7 173.4(7)
C4 C5 C6 N7 -6.9(11)
C6 C5 C51 C52 2.4(12)
C4 C5 C51 C52 -177.4(8)
C5 C51 C52 C53 -0.9(14)
C51 C52 C53 C54 -0.5(15)
C52 C53 C54 C6 0.5(14)
C5 C6 C54 C53 1.0(12)
N7 C6 C54 C53 -174.8(7)
C5 C6 N7 C8 171.6(7)
C54 C6 N7 C8 -12.7(11)
C5 C6 N7 Ni1 -18.6(9)
C54 C6 N7 Ni1 157.1(6)
N3 Ni1 N7 C8 -157.5(6)
N10 Ni1 N7 C8 20.1(6)
N3 Ni1 N7 C6 31.7(6)
N10 Ni1 N7 C6 -150.7(6)
C6 N7 C8 O8 -21.5(13)
Ni1 N7 C8 O8 167.9(7)
C6 N7 C8 C9 159.3(7)
Ni1 N7 C8 C9 -11.3(9)
O8 C8 C9 N10 173.0(8)
N7 C8 C9 N10 -7.8(10)
O8 C8 C9 C91 -67.2(11)
N7 C8 C9 C91 112.1(9)
C8 C9 N10 C11 -99.2(8)
C91 C9 N10 C11 139.7(8)
C8 C9 N10 C95 140.5(7)
C91 C9 N10 C95 19.4(10)
C8 C9 N10 Ni1 21.7(8)
C91 C9 N10 Ni1 -99.4(7)
N10 C9 C91 C93 9.5(11)
C8 C9 C91 C93 -112.3(9)
C9 C91 C93 C95 -33.6(10)
C9 N10 C95 C93 -38.5(9)
C11 N10 C95 C93 -161.3(8)
Ni1 N10 C95 C93 77.5(8)
C91 C93 C95 N10 44.3(9)
C9 N10 C11 C21 62.6(10)
C95 N10 C11 C21 -178.9(8)
Ni1 N10 C11 C21 -56.7(9)
N10 C11 C21 C26 -96.9(10)
N10 C11 C21 C22 80.7(11)
C26 C21 C22 C23 2.0(14)
C11 C21 C22 C23 -175.7(9)
C21 C22 C23 C24 1.0(18)
C22 C23 C24 C25 -2(2)
C23 C24 C25 C26 1(2)
C22 C21 C26 C25 -3.7(15)
C11 C21 C26 C25 173.9(9)
C24 C25 C26 C21 2.5(18)
N3A Ni1A O1A C1A 8.5(6)
N10A Ni1A O1A C1A -170.9(6)
Ni1A O1A C1A O11A -164.8(7)
Ni1A O1A C1A C2A 11.0(9)
N3 C2 C2A N3A -89.2(6)
C1 C2 C2A N3A 158.5(6)
N3 C2 C2A C1A 159.7(6)
C1 C2 C2A C1A 47.4(8)
O11A C1A C2A N3A 146.6(8)
O1A C1A C2A N3A -29.7(9)
O11A C1A C2A C2 -99.1(9)
O1A C1A C2A C2 84.6(8)
C2 C2A N3A C4A 113.1(7)
C1A C2A N3A C4A -132.2(7)
C2 C2A N3A Ni1A -79.3(6)
C1A C2A N3A Ni1A 35.4(7)
N7A Ni1A N3A C4A -34.7(7)
O1A Ni1A N3A C4A 140.4(7)
N7A Ni1A N3A C2A 158.3(5)
O1A Ni1A N3A C2A -26.5(5)
C2A N3A C4A C41A 12.0(11)
Ni1A N3A C4A C41A -153.6(6)
C2A N3A C4A C5A -173.2(7)
Ni1A N3A C4A C5A 21.2(11)
N3A C4A C41A C42A 74.1(11)
C5A C4A C41A C42A -100.9(11)
N3A C4A C41A C46A -99.0(10)
C5A C4A C41A C46A 86.0(11)
C46A C41A C42A C43A -1.5(17)
C4A C41A C42A C43A -175.1(12)
C41A C42A C43A C44A 0(2)
C42A C43A C44A C45A 2(2)
C43A C44A C45A C46A -1.3(18)
C44A C45A C46A C41A -0.7(16)
C42A C41A C46A C45A 2.0(14)
C4A C41A C46A C45A 175.3(9)
N3A C4A C5A C51A -176.0(9)
C41A C4A C5A C51A -1.0(13)
N3A C4A C5A C6A 5.6(13)
C41A C4A C5A C6A -179.4(8)
C51A C5A C6A C54A -0.1(15)
C4A C5A C6A C54A 178.2(10)
C51A C5A C6A N7A 173.5(9)
C4A C5A C6A N7A -8.2(14)
C6A C5A C51A C52A -2.0(18)
C4A C5A C51A C52A 179.6(12)
C5A C51A C52A C53A 2(2)
C51A C52A C53A C54A 0(2)
C52A C53A C54A C6A -2(3)
N7A C6A C54A C53A -171.6(13)
C5A C6A C54A C53A 2.1(19)
C54A C6A N7A C8A -16.0(15)
C5A C6A N7A C8A 170.6(9)
C54A C6A N7A Ni1A 158.0(9)
C5A C6A N7A Ni1A -15.4(13)
N3A Ni1A N7A C6A 30.8(7)
N10A Ni1A N7A C6A -149.7(7)
N3A Ni1A N7A C8A -154.7(6)
N10A Ni1A N7A C8A 24.8(7)
C6A N7A C8A O8A -18.7(15)
Ni1A N7A C8A O8A 166.8(9)
C6A N7A C8A C9A 164.4(8)
Ni1A N7A C8A C9A -10.1(10)
O8A C8A C9A N10A 167.1(9)
N7A C8A C9A N10A -15.8(10)
O8A C8A C9A C91A -75.2(13)
N7A C8A C9A C91A 101.9(11)
C91A C9A N10A C11A 144.3(9)
C8A C9A N10A C11A -91.2(9)
C91A C9A N10A C95A 26.6(9)
C8A C9A N10A C95A 151.1(7)
C91A C9A N10A Ni1A -92.0(8)
C8A C9A N10A Ni1A 32.5(7)
N10A C9A C91A C93A -0.9(12)
C8A C9A C91A C93A -121.0(10)
C9A C91A C93A C95A -27.0(12)
C91A C93A C95A N10A 43.7(11)
C11A N10A C95A C93A -164.0(8)
C9A N10A C95A C93A -43.1(9)
Ni1A N10A C95A C93A 69.8(8)
C9A N10A C11A C21A 53.2(10)
C95A N10A C11A C21A 166.4(8)
Ni1A N10A C11A C21A -66.8(9)
C9A N10A C11A C21D 171.0(10)
C95A N10A C11A C21D -75.9(12)
Ni1A N10A C11A C21D 51.0(12)
N10A C11A C21A C26A -90.9(12)
C21D C11A C21A C26A 147.3(13)
N10A C11A C21A C22A 85.2(13)
C21D C11A C21A C22A -36.6(15)
C26A C21A C22A C23A -1.3(19)
C11A C21A C22A C23A -177.7(11)
C21A C22A C23A C24A 6(2)
C22A C23A C24A C25A -8(2)
C23A C24A C25A C26A 5(3)
C22A C21A C26A C25A -1.6(19)
C11A C21A C26A C25A 174.9(12)
C24A C25A C26A C21A 0(2)
N10A C11A C21D C26D -85(2)
C21A C11A C21D C26D 37(2)
N10A C11A C21D C22D 72(2)
C21A C11A C21D C22D -166(2)
C26D C21D C22D C23D -3(2)
C11A C21D C22D C23D -162(3)
C21D C22D C23D C24D -6(2)
C22D C23D C24D C25D 10(4)
C23D C24D C25D C26D -4(5)
C24D C25D C26D C21D -11(4)
C22D C21D C26D C25D 13(4)
C11A C21D C26D C25D 175(3)
N3B Ni1B O1B C1B 8.6(7)
N10B Ni1B O1B C1B -167.0(7)
Ni1B O1B C1B O11B -166.5(8)
Ni1B O1B C1B C2B 9.5(10)
O11B C1B C2B N3B 148.8(8)
O1B C1B C2B N3B -27.4(10)
O11B C1B C2B C2C -95.2(9)
O1B C1B C2B C2C 88.6(9)
C1B C2B N3B C4B -141.5(7)
C2C C2B N3B C4B 104.5(7)
C1B C2B N3B Ni1B 32.4(7)
C2C C2B N3B Ni1B -81.7(6)
N7B Ni1B N3B C4B -25.2(7)
O1B Ni1B N3B C4B 148.8(7)
N7B Ni1B N3B C2B 161.2(5)
O1B Ni1B N3B C2B -24.7(5)
C2B N3B C4B C5B -179.7(6)
Ni1B N3B C4B C5B 7.5(10)
C2B N3B C4B C41B 5.4(11)
Ni1B N3B C4B C41B -167.4(5)
N3B C4B C41B C42B -116.9(8)
C5B C4B C41B C42B 68.0(9)
N3B C4B C41B C46B 67.0(10)
C5B C4B C41B C46B -108.1(8)
C46B C41B C42B C43B 0.0(11)
C4B C41B C42B C43B -175.9(7)
C41B C42B C43B C44B 0.2(13)
C42B C43B C44B C45B 1.9(14)
C43B C44B C45B C46B -4.4(15)
C44B C45B C46B C41B 4.6(14)
C42B C41B C46B C45B -2.4(12)
C4B C41B C46B C45B 173.7(8)
N3B C4B C5B C6B 13.8(11)
C41B C4B C5B C6B -171.1(7)
N3B C4B C5B C51B -168.8(7)
C41B C4B C5B C51B 6.4(9)
C51B C5B C6B N7B 175.5(7)
C4B C5B C6B N7B -7.1(11)
C51B C5B C6B C54B -0.4(11)
C4B C5B C6B C54B 177.0(7)
C6B C5B C51B C52B -1.2(12)
C4B C5B C51B C52B -178.8(8)
C5B C51B C52B C53B 3.1(13)
C51B C52B C53B C54B -3.5(14)
C52B C53B C54B C6B 2.0(13)
C5B C6B C54B C53B 0.1(11)
N7B C6B C54B C53B -175.9(7)
C5B C6B N7B C8B 167.1(7)
C54B C6B N7B C8B -17.0(11)
C5B C6B N7B Ni1B -19.3(10)
C54B C6B N7B Ni1B 156.5(6)
N3B Ni1B N7B C8B -155.8(6)
N10B Ni1B N7B C8B 20.1(6)
N3B Ni1B N7B C6B 30.2(6)
N10B Ni1B N7B C6B -154.0(6)
C6B N7B C8B O8B -19.7(13)
Ni1B N7B C8B O8B 166.4(8)
C6B N7B C8B C9B 163.7(7)
Ni1B N7B C8B C9B -10.3(9)
O8B C8B C9B N10B 173.6(8)
N7B C8B C9B N10B -9.5(10)
O8B C8B C9B C91B -65.5(11)
N7B C8B C9B C91B 111.4(8)
C8B C9B N10B C95B 141.0(7)
C91B C9B N10B C95B 17.0(9)
C8B C9B N10B C11B -102.5(8)
C91B C9B N10B C11B 133.4(7)
C8B C9B N10B Ni1B 23.6(8)
C91B C9B N10B Ni1B -100.4(7)
N10B C9B C91B C93B 11.5(10)
C8B C9B C91B C93B -110.0(9)
C9B C91B C93B C95B -35.0(10)
C9B N10B C95B C93B -39.0(9)
C11B N10B C95B C93B -159.4(8)
Ni1B N10B C95B C93B 77.2(8)
C91B C93B C95B N10B 47.0(9)
C9B N10B C11B C21B 58.2(9)
C95B N10B C11B C21B 172.1(7)
Ni1B N10B C11B C21B -65.8(8)
N10B C11B C21B C26B 82.2(11)
N10B C11B C21B C22B -95.3(9)
C26B C21B C22B C23B 5.8(15)
C11B C21B C22B C23B -176.7(9)
C21B C22B C23B C24B -3.9(15)
C22B C23B C24B C25B 1.3(18)
C23B C24B C25B C26B -1(2)
C22B C21B C26B C25B -4.9(17)
C11B C21B C26B C25B 177.6(10)
C24B C25B C26B C21B 2(2)
N3C Ni1C O1C C1C 2.9(8)
N10C Ni1C O1C C1C -176.3(8)
Ni1C O1C C1C O11C -166.8(11)
Ni1C O1C C1C C2C 17.1(12)
O11C C1C C2C N3C 150.4(11)
O1C C1C C2C N3C -33.1(11)
O11C C1C C2C C2B -93.2(12)
O1C C1C C2C C2B 83.3(10)
N3B C2B C2C N3C -82.9(7)
C1B C2B C2C N3C 165.3(6)
N3B C2B C2C C1C 163.2(6)
C1B C2B C2C C1C 51.4(8)
C1C C2C N3C C4C -132.3(8)
C2B C2C N3C C4C 109.7(7)
C1C C2C N3C Ni1C 34.5(8)
C2B C2C N3C Ni1C -83.4(6)
N7C Ni1C N3C C4C -31.7(6)
O1C Ni1C N3C C4C 143.2(6)
N7C Ni1C N3C C2C 162.2(5)
O1C Ni1C N3C C2C -22.8(5)
C2C N3C C4C C5C -172.9(6)
Ni1C N3C C4C C5C 22.4(9)
C2C N3C C4C C41C 7.5(10)
Ni1C N3C C4C C41C -157.1(6)
N3C C4C C41C C46C -112.0(9)
C5C C4C C41C C46C 68.4(10)
N3C C4C C41C C42C 74.3(10)
C5C C4C C41C C42C -105.3(9)
C46C C41C C42C C43C 3.4(14)
C4C C41C C42C C43C 177.6(9)
C41C C42C C43C C44C -4.6(16)
C42C C43C C44C C45C 6.3(16)
C43C C44C C45C C46C -7.0(15)
C44C C45C C46C C41C 6.0(14)
C42C C41C C46C C45C -3.9(13)
C4C C41C C46C C45C -177.5(8)
N3C C4C C5C C51C 179.4(7)
C41C C4C C5C C51C -1.0(10)
N3C C4C C5C C6C 0.2(11)
C41C C4C C5C C6C 179.8(7)
C51C C5C C6C N7C 177.0(7)
C4C C5C C6C N7C -3.8(11)
C51C C5C C6C C54C -0.2(11)
C4C C5C C6C C54C 179.0(7)
C6C C5C C51C C52C -1.6(12)
C4C C5C C51C C52C 179.1(8)
C5C C51C C52C C53C 2.3(14)
C51C C52C C53C C54C -1.1(14)
C52C C53C C54C C6C -0.7(15)
N7C C6C C54C C53C -175.7(8)
C5C C6C C54C C53C 1.3(13)
C54C C6C N7C C8C -12.1(12)
C5C C6C N7C C8C 171.0(7)
C54C C6C N7C Ni1C 162.2(6)
C5C C6C N7C Ni1C -14.7(10)
N3C Ni1C N7C C8C -158.2(5)
N10C Ni1C N7C C8C 21.2(5)
N3C Ni1C N7C C6C 27.2(6)
N10C Ni1C N7C C6C -153.4(6)
C6C N7C C8C O8C -18.7(12)
Ni1C N7C C8C O8C 166.4(7)
C6C N7C C8C C9C 163.7(7)
Ni1C N7C C8C C9C -11.2(8)
O8C C8C C9C N10C 172.8(7)
N7C C8C C9C N10C -9.3(9)
O8C C8C C9C C91C -68.3(10)
N7C C8C C9C C91C 109.6(8)
C8C C9C N10C C11C -97.2(7)
C91C C9C N10C C11C 138.7(7)
C8C C9C N10C C95C 145.5(7)
C91C C9C N10C C95C 21.4(9)
C8C C9C N10C Ni1C 24.0(7)
C91C C9C N10C Ni1C -100.1(7)
N10C C9C C91C C93C 5.3(10)
C8C C9C C91C C93C -115.3(9)
C9C C91C C93C C95C -29.7(10)
C9C N10C C95C C93C -39.1(8)
C11C N10C C95C C93C -159.9(7)
Ni1C N10C C95C C93C 78.3(8)
C91C C93C C95C N10C 42.4(9)
C9C N10C C11C C21C 66.6(9)
C95C N10C C11C C21C -177.4(8)
Ni1C N10C C11C C21C -53.3(9)
N10C C11C C21C C22C 98.1(11)
N10C C11C C21C C26C -84.0(11)
C26C C21C C22C C23C -0.4(19)
C11C C21C C22C C23C 177.5(12)
C21C C22C C23C C24C 3(2)
C22C C23C C24C C25C -2(3)
C23C C24C C25C C26C -3(2)
C22C C21C C26C C25C -4.1(17)
C11C C21C C26C C25C 178.1(10)
C24C C25C C26C C21C 5.7(19)
